data_4002437
loop_
_publ_author_name
'Wojdel, J.C.'
'Zwijnenburg, M.A.'
'Bromley, S.T.'

_publ_section_title
;
 Magic silica clusters as nanoscale building units for
 super-(tris)tetrahedral materials
;
_journal_name_full 'Chemistry of Materials (1,1989-)'
_journal_page_first 1464
_journal_page_last 1469
_journal_volume 18
_journal_year 2006
_chemical_formula_sum 'O2 Si'
_chemical_name_systematic 'Si O2'
_space_group_IT_number 18
_symmetry_space_group_name_Hall 'P 2 2ab'
_symmetry_space_group_name_H-M 'P 21 21 2'
_cell_angle_alpha 90
_cell_angle_beta 90
_cell_angle_gamma 90
_cell_formula_units_Z 16
_cell_length_a 11.6
_cell_length_b 11.6
_cell_length_c 5.2
_cell_volume 699.712
_citation_journal_id_ASTM CMATEX
_cod_data_source_file Wojdel_CMATEX_2006_824.cif
_cod_data_source_block O2Si1
_cod_original_formula_sum 'O2 Si1'
_cod_database_code 4002437

loop_
_symmetry_equiv_pos_as_xyz
x,y,z
-x,-y,z
x+1/2,-y+1/2,-z
-x+1/2,y+1/2,-z

loop_
_atom_site_label
_atom_site_type_symbol
_atom_site_fract_x
_atom_site_fract_y
_atom_site_fract_z
_atom_site_occupancy
_atom_site_U_iso_or_equiv
O7 O-2 0.956 0.62 0.09 1 0.0
O5 O-2 0.736 0.538 0.082 1 0.0
O3 O-2 0.82 0.685 0.46 1 0.0
O2 O-2 0.891 0.862 0.753 1 0.0
Si1 Si+4 0.199 0.098 0.973 1 0.0
O1 O-2 0.139 0.11 0.251 1 0.0
O6 O-2 0.462 0.264 0.582 1 0.0
Si4 Si+4 0.424 0.156 0.764 1 0.0
O8 O-2 0.38 0.044 0.591 1 0.0
Si2 Si+4 0.655 0.076 0.744 1 0.0
Si3 Si+4 0.902 0.801 0.474 1 0.0
O4 O-2 0.316 0.18 0.961 1 0.0
